data_7703669
loop_
_publ_author_name
'Rok, Magdalena'
'Zarychta, Bartosz'
'Moskwa, Marcin'
'Dziuk, B\/la\.zej'
'Medycki, Wojciech'
'Bator, Gra\.zyna'

_publ_section_title
;
 Structural phase transitions coupled with prominent dielectric anomalies
 and dielectric relaxation in
 [(CH<sub>3</sub>)<sub>3</sub>NH]<sub>2</sub>[KCo(CN)<sub>6</sub>] and
 mixed
 [(CH<sub>3</sub>)<sub>3</sub>NH]<sub>2</sub>[KFe<sub>x</sub>Co<sub>1-x</sub>(CN)<sub>6</sub>]
 double perovskite hybrids.
;
_journal_issue 6
_journal_name_full 'Dalton transactions (Cambridge, England : 2003)'
_journal_page_first 1830
_journal_page_last 1838
_journal_paper_doi 10.1039/c9dt04703d
_journal_volume 49
_journal_year 2020
_chemical_formula_moiety 'C3 Co K N3, 2(C3 H10 N)'
_chemical_formula_sum 'C24 H40 Co2 K2 N16'
_chemical_formula_weight 748.78
_space_group_crystal_system cubic
_space_group_IT_number 225
_space_group_name_Hall '-F 4 2 3'
_space_group_name_H-M_alt 'F m -3 m'
_atom_sites_solution_hydrogens difmap
_audit_creation_method SHELXL-2013
_audit_update_record
;
2019-11-13 deposited with the CCDC.	2020-01-06 downloaded from the CCDC.
;
_cell_angle_alpha 90
_cell_angle_beta 90
_cell_angle_gamma 90
_cell_formula_units_Z 2
_cell_length_a 12.0813(2)
_cell_length_b 12.0813(2)
_cell_length_c 12.0813(2)
_cell_measurement_reflns_used 160
_cell_measurement_temperature 360.0(1)
_cell_measurement_theta_max 29.253
_cell_measurement_theta_min 2.920
_cell_volume 1763.36(5)
_computing_cell_refinement 'CrysAlis RED (Oxford Diffraction, 2007)'
_computing_data_collection 'CrysAlis CCD (Oxford Diffraction, 2007)'
_computing_data_reduction 'CrysAlis RED (Oxford Diffraction, 2007)'
_computing_molecular_graphics 'SHELXTL (Sheldrick, 2008)'
_computing_structure_refinement 'SHELXL-2013 (Sheldrick, 2013)'
_computing_structure_solution 'SHELXS-2013 (Sheldrick, 2013)'
_diffrn_ambient_temperature 360.0(1)
_diffrn_detector_area_resol_mean 10.4508
_diffrn_measured_fraction_theta_full 1.000
_diffrn_measured_fraction_theta_max 0.988
_diffrn_measurement_device '4-circle kappa geometry goniometer'
_diffrn_measurement_device_type 'Oxford Diffraction Xcalibur System'
_diffrn_measurement_method \w--scan
_diffrn_radiation_monochromator graphite
_diffrn_radiation_source 'Enhance (Mo) X-ray Source'
_diffrn_radiation_type MoK\a
_diffrn_radiation_wavelength 0.71073
_diffrn_reflns_av_R_equivalents 0.0193
_diffrn_reflns_av_unetI/netI 0.0054
_diffrn_reflns_Laue_measured_fraction_full 1.000
_diffrn_reflns_Laue_measured_fraction_max 0.988
_diffrn_reflns_limit_h_max 14
_diffrn_reflns_limit_h_min -16
_diffrn_reflns_limit_k_max 16
_diffrn_reflns_limit_k_min -15
_diffrn_reflns_limit_l_max 16
_diffrn_reflns_limit_l_min -15
_diffrn_reflns_number 3564
_diffrn_reflns_point_group_measured_fraction_full 1.000
_diffrn_reflns_point_group_measured_fraction_max 0.988
_diffrn_reflns_theta_full 25.242
_diffrn_reflns_theta_max 29.253
_diffrn_reflns_theta_min 2.920
_diffrn_standards_decay_% 0
_diffrn_standards_interval_count 0
_diffrn_standards_interval_time 0
_diffrn_standards_number 0
_exptl_absorpt_coefficient_mu 1.218
_exptl_absorpt_correction_T_max 1.00000
_exptl_absorpt_correction_T_min 0.79647
_exptl_absorpt_correction_type multi-scan
_exptl_absorpt_process_details
;
CrysAlis RED, Oxford Diffraction Ltd.,
Version 1.171.33.57 (release 26-01-2010 CrysAlis171 .NET)
(compiled Jan 26 2010,14:36:55)
Empirical absorption correction using spherical harmonics,
 implemented in SCALE3 ABSPACK scaling algorithm.
;
_exptl_crystal_colour colourless
_exptl_crystal_density_diffrn 1.410
_exptl_crystal_description irregular
_exptl_crystal_F_000 776
_exptl_crystal_size_max 0.6
_exptl_crystal_size_mid 0.55
_exptl_crystal_size_min 0.4
_refine_diff_density_max 0.287
_refine_diff_density_min -0.382
_refine_diff_density_rms 0.035
_refine_ls_extinction_method none
_refine_ls_goodness_of_fit_ref 1.156
_refine_ls_hydrogen_treatment constr
_refine_ls_matrix_type full
_refine_ls_number_parameters 16
_refine_ls_number_reflns 160
_refine_ls_number_restraints 0
_refine_ls_restrained_S_all 1.156
_refine_ls_R_factor_all 0.0382
_refine_ls_R_factor_gt 0.0308
_refine_ls_shift/su_max 0.000
_refine_ls_shift/su_mean 0.000
_refine_ls_structure_factor_coef Fsqd
_refine_ls_weighting_details 'w=1/[\s^2^(Fo^2^)+(0.0547P)^2^+1.1072P] where P=(Fo^2^+2Fc^2^)/3'
_refine_ls_weighting_scheme calc
_refine_ls_wR_factor_gt 0.0973
_refine_ls_wR_factor_ref 0.1014
_reflns_Friedel_coverage 0.000
_reflns_number_gt 134
_reflns_number_total 160
_reflns_threshold_expression 'I > 2\s(I)'
_cod_data_source_file c9dt04703d2.cif
_cod_data_source_block Co_360K
_cod_original_cell_volume 1763.36(9)
_cod_database_code 7703669
_shelx_space_group_comment
;
The symmetry employed for this shelxl refinement is uniquely defined
by the following loop, which should always be used as a source of
symmetry information in preference to the above space-group names.
They are only intended as comments.
;
_shelxl_version_number 2013-4

loop_
_space_group_symop_operation_xyz
'x, y, z'
'-x, -y, z'
'-x, y, -z'
'x, -y, -z'
'z, x, y'
'z, -x, -y'
'-z, -x, y'
'-z, x, -y'
'y, z, x'
'-y, z, -x'
'y, -z, -x'
'-y, -z, x'
'y, x, -z'
'-y, -x, -z'
'y, -x, z'
'-y, x, z'
'x, z, -y'
'-x, z, y'
'-x, -z, -y'
'x, -z, y'
'z, y, -x'
'z, -y, x'
'-z, y, x'
'-z, -y, -x'
'x, y+1/2, z+1/2'
'-x, -y+1/2, z+1/2'
'-x, y+1/2, -z+1/2'
'x, -y+1/2, -z+1/2'
'z, x+1/2, y+1/2'
'z, -x+1/2, -y+1/2'
'-z, -x+1/2, y+1/2'
'-z, x+1/2, -y+1/2'
'y, z+1/2, x+1/2'
'-y, z+1/2, -x+1/2'
'y, -z+1/2, -x+1/2'
'-y, -z+1/2, x+1/2'
'y, x+1/2, -z+1/2'
'-y, -x+1/2, -z+1/2'
'y, -x+1/2, z+1/2'
'-y, x+1/2, z+1/2'
'x, z+1/2, -y+1/2'
'-x, z+1/2, y+1/2'
'-x, -z+1/2, -y+1/2'
'x, -z+1/2, y+1/2'
'z, y+1/2, -x+1/2'
'z, -y+1/2, x+1/2'
'-z, y+1/2, x+1/2'
'-z, -y+1/2, -x+1/2'
'x+1/2, y, z+1/2'
'-x+1/2, -y, z+1/2'
'-x+1/2, y, -z+1/2'
'x+1/2, -y, -z+1/2'
'z+1/2, x, y+1/2'
'z+1/2, -x, -y+1/2'
'-z+1/2, -x, y+1/2'
'-z+1/2, x, -y+1/2'
'y+1/2, z, x+1/2'
'-y+1/2, z, -x+1/2'
'y+1/2, -z, -x+1/2'
'-y+1/2, -z, x+1/2'
'y+1/2, x, -z+1/2'
'-y+1/2, -x, -z+1/2'
'y+1/2, -x, z+1/2'
'-y+1/2, x, z+1/2'
'x+1/2, z, -y+1/2'
'-x+1/2, z, y+1/2'
'-x+1/2, -z, -y+1/2'
'x+1/2, -z, y+1/2'
'z+1/2, y, -x+1/2'
'z+1/2, -y, x+1/2'
'-z+1/2, y, x+1/2'
'-z+1/2, -y, -x+1/2'
'x+1/2, y+1/2, z'
'-x+1/2, -y+1/2, z'
'-x+1/2, y+1/2, -z'
'x+1/2, -y+1/2, -z'
'z+1/2, x+1/2, y'
'z+1/2, -x+1/2, -y'
'-z+1/2, -x+1/2, y'
'-z+1/2, x+1/2, -y'
'y+1/2, z+1/2, x'
'-y+1/2, z+1/2, -x'
'y+1/2, -z+1/2, -x'
'-y+1/2, -z+1/2, x'
'y+1/2, x+1/2, -z'
'-y+1/2, -x+1/2, -z'
'y+1/2, -x+1/2, z'
'-y+1/2, x+1/2, z'
'x+1/2, z+1/2, -y'
'-x+1/2, z+1/2, y'
'-x+1/2, -z+1/2, -y'
'x+1/2, -z+1/2, y'
'z+1/2, y+1/2, -x'
'z+1/2, -y+1/2, x'
'-z+1/2, y+1/2, x'
'-z+1/2, -y+1/2, -x'
'-x, -y, -z'
'x, y, -z'
'x, -y, z'
'-x, y, z'
'-z, -x, -y'
'-z, x, y'
'z, x, -y'
'z, -x, y'
'-y, -z, -x'
'y, -z, x'
'-y, z, x'
'y, z, -x'
'-y, -x, z'
'y, x, z'
'-y, x, -z'
'y, -x, -z'
'-x, -z, y'
'x, -z, -y'
'x, z, y'
'-x, z, -y'
'-z, -y, x'
'-z, y, -x'
'z, -y, -x'
'z, y, x'
'-x, -y+1/2, -z+1/2'
'x, y+1/2, -z+1/2'
'x, -y+1/2, z+1/2'
'-x, y+1/2, z+1/2'
'-z, -x+1/2, -y+1/2'
'-z, x+1/2, y+1/2'
'z, x+1/2, -y+1/2'
'z, -x+1/2, y+1/2'
'-y, -z+1/2, -x+1/2'
'y, -z+1/2, x+1/2'
'-y, z+1/2, x+1/2'
'y, z+1/2, -x+1/2'
'-y, -x+1/2, z+1/2'
'y, x+1/2, z+1/2'
'-y, x+1/2, -z+1/2'
'y, -x+1/2, -z+1/2'
'-x, -z+1/2, y+1/2'
'x, -z+1/2, -y+1/2'
'x, z+1/2, y+1/2'
'-x, z+1/2, -y+1/2'
'-z, -y+1/2, x+1/2'
'-z, y+1/2, -x+1/2'
'z, -y+1/2, -x+1/2'
'z, y+1/2, x+1/2'
'-x+1/2, -y, -z+1/2'
'x+1/2, y, -z+1/2'
'x+1/2, -y, z+1/2'
'-x+1/2, y, z+1/2'
'-z+1/2, -x, -y+1/2'
'-z+1/2, x, y+1/2'
'z+1/2, x, -y+1/2'
'z+1/2, -x, y+1/2'
'-y+1/2, -z, -x+1/2'
'y+1/2, -z, x+1/2'
'-y+1/2, z, x+1/2'
'y+1/2, z, -x+1/2'
'-y+1/2, -x, z+1/2'
'y+1/2, x, z+1/2'
'-y+1/2, x, -z+1/2'
'y+1/2, -x, -z+1/2'
'-x+1/2, -z, y+1/2'
'x+1/2, -z, -y+1/2'
'x+1/2, z, y+1/2'
'-x+1/2, z, -y+1/2'
'-z+1/2, -y, x+1/2'
'-z+1/2, y, -x+1/2'
'z+1/2, -y, -x+1/2'
'z+1/2, y, x+1/2'
'-x+1/2, -y+1/2, -z'
'x+1/2, y+1/2, -z'
'x+1/2, -y+1/2, z'
'-x+1/2, y+1/2, z'
'-z+1/2, -x+1/2, -y'
'-z+1/2, x+1/2, y'
'z+1/2, x+1/2, -y'
'z+1/2, -x+1/2, y'
'-y+1/2, -z+1/2, -x'
'y+1/2, -z+1/2, x'
'-y+1/2, z+1/2, x'
'y+1/2, z+1/2, -x'
'-y+1/2, -x+1/2, z'
'y+1/2, x+1/2, z'
'-y+1/2, x+1/2, -z'
'y+1/2, -x+1/2, -z'
'-x+1/2, -z+1/2, y'
'x+1/2, -z+1/2, -y'
'x+1/2, z+1/2, y'
'-x+1/2, z+1/2, -y'
'-z+1/2, -y+1/2, x'
'-z+1/2, y+1/2, -x'
'z+1/2, -y+1/2, -x'
'z+1/2, y+1/2, x'

loop_
_atom_site_label
_atom_site_type_symbol
_atom_site_fract_x
_atom_site_fract_y
_atom_site_fract_z
_atom_site_U_iso_or_equiv
_atom_site_adp_type
_atom_site_occupancy
_atom_site_site_symmetry_order
_atom_site_calc_flag
_atom_site_refinement_flags_posn
_atom_site_refinement_flags_adp
_atom_site_refinement_flags_occupancy
_atom_site_disorder_assembly
_atom_site_disorder_group
Co1 Co 0.5000 0.5000 0.5000 0.0634(6) Uani 1 48 d S T P . .
K1 K 0.5000 0.5000 1.0000 0.0820(8) Uani 1 48 d S T P . .
N1 N 0.5000 0.5000 0.7513(4) 0.140(3) Uani 1 8 d S T P . .
C1 C 0.5000 0.5000 0.6570(5) 0.0900(15) Uani 1 8 d S T P . .
N10 N 0.2500 0.7500 0.7500 0.201(11) Uani 1 24 d S T P . .
H10 H 0.3142 0.7627 0.7166 0.241 Uiso 0.0417 1 d R U P . .
C10 C 0.1712(9) 0.7346(8) 0.6712(9) 0.166(10) Uani 0.25 2 d S T P . .
H10C H 0.1703 0.7961 0.6227 0.249 Uiso 0.125 1 d R U P . .
H10D H 0.1873 0.6695 0.6307 0.249 Uiso 0.125 1 d R U P . .
H10E H 0.1011 0.7273 0.7056 0.249 Uiso 0.125 1 d R U P . .

loop_
_atom_site_aniso_label
_atom_site_aniso_U_11
_atom_site_aniso_U_22
_atom_site_aniso_U_33
_atom_site_aniso_U_23
_atom_site_aniso_U_13
_atom_site_aniso_U_12
Co1 0.0634(6) 0.0634(6) 0.0634(6) 0.000 0.000 0.000
K1 0.0820(8) 0.0820(8) 0.0820(8) 0.000 0.000 0.000
N1 0.174(5) 0.174(5) 0.070(4) 0.000 0.000 0.000
C1 0.098(2) 0.098(2) 0.074(3) 0.000 0.000 0.000
N10 0.201(11) 0.201(11) 0.201(11) 0.000 0.000 0.000
C10 0.174(13) 0.149(16) 0.174(13) 0.005(4) -0.101(14) 0.005(4)

loop_
_atom_type_symbol
_atom_type_description
_atom_type_scat_dispersion_real
_atom_type_scat_dispersion_imag
_atom_type_scat_source
C C 0.0033 0.0016 'International Tables Vol C Tables 4.2.6.8 and 6.1.1.4'
H H 0.0000 0.0000 'International Tables Vol C Tables 4.2.6.8 and 6.1.1.4'
N N 0.0061 0.0033 'International Tables Vol C Tables 4.2.6.8 and 6.1.1.4'
K K 0.2009 0.2494 'International Tables Vol C Tables 4.2.6.8 and 6.1.1.4'
Co Co 0.3494 0.9721 'International Tables Vol C Tables 4.2.6.8 and 6.1.1.4'

loop_
_geom_angle_atom_site_label_1
_geom_angle_atom_site_label_2
_geom_angle_atom_site_label_3
_geom_angle
_geom_angle_site_symmetry_1
_geom_angle_site_symmetry_3
_geom_angle_publ_flag
C1 Co1 C1 180.0 105_666 9 ?
C1 Co1 C1 90.0 105_666 97_666 ?
C1 Co1 C1 90.0 9 97_666 ?
C1 Co1 C1 90.0 105_666 5 ?
C1 Co1 C1 90.000(2) 9 5 ?
C1 Co1 C1 90.0 97_666 5 ?
C1 Co1 C1 90.000(1) 105_666 101_666 ?
C1 Co1 C1 90.0 9 101_666 ?
C1 Co1 C1 90.000(1) 97_666 101_666 ?
C1 Co1 C1 180.0 5 101_666 ?
C1 Co1 C1 90.0 105_666 . ?
C1 Co1 C1 90.0 9 . ?
C1 Co1 C1 180.0 97_666 . ?
C1 Co1 C1 90.0 5 . ?
C1 Co1 C1 90.000(1) 101_666 . ?
N1 K1 N1 90.0 . 129_666 ?
N1 K1 N1 180.0 . 97_667 ?
N1 K1 N1 90.0 129_666 97_667 ?
N1 K1 N1 90.000(1) . 53_455 ?
N1 K1 N1 90.0 129_666 53_455 ?
N1 K1 N1 90.0 97_667 53_455 ?
N1 K1 N1 90.0 . 149_666 ?
N1 K1 N1 90.000(1) 129_666 149_666 ?
N1 K1 N1 90.000(1) 97_667 149_666 ?
N1 K1 N1 180.0 53_455 149_666 ?
N1 K1 N1 90.000(1) . 33_545 ?
N1 K1 N1 180.0 129_666 33_545 ?
N1 K1 N1 90.0 97_667 33_545 ?
N1 K1 N1 90.000(1) 53_455 33_545 ?
N1 K1 N1 90.0 149_666 33_545 ?
C1 N1 K1 180.0 . . ?
N1 C1 Co1 180.0 . . ?
C10 N10 C10 46.9(7) 57_455 77_455 ?
C10 N10 C10 164.2(8) 57_455 83_466 ?
C10 N10 C10 119.38(7) 77_455 83_466 ?
C10 N10 C10 119.38(6) 57_455 51_556 ?
C10 N10 C10 119.38(6) 77_455 51_556 ?
C10 N10 C10 72.6(6) 83_466 51_556 ?
C10 N10 C10 119.38(6) 57_455 7_665 ?
C10 N10 C10 164.2(8) 77_455 7_665 ?
C10 N10 C10 72.6(6) 83_466 7_665 ?
C10 N10 C10 72.6(6) 51_556 7_665 ?
C10 N10 C10 91.08(11) 57_455 36_665 ?
C10 N10 C10 119.38(6) 77_455 36_665 ?
C10 N10 C10 91.08(11) 83_466 36_665 ?
C10 N10 C10 119.38(7) 51_556 36_665 ?
C10 N10 C10 46.9(7) 7_665 36_665 ?
C10 N10 C10 119.38(6) 57_455 28_566 ?
C10 N10 C10 72.6(6) 77_455 28_566 ?
C10 N10 C10 46.9(7) 83_466 28_566 ?
C10 N10 C10 91.08(11) 51_556 28_566 ?
C10 N10 C10 119.38(6) 7_665 28_566 ?
C10 N10 C10 119.38(6) 36_665 28_566 ?
C10 N10 C10 72.6(6) 57_455 74_565 ?
C10 N10 C10 119.38(6) 77_455 74_565 ?
C10 N10 C10 119.38(6) 83_466 74_565 ?
C10 N10 C10 91.08(11) 51_556 74_565 ?
C10 N10 C10 46.9(7) 7_665 74_565 ?
C10 N10 C10 46.9(7) 36_665 74_565 ?
C10 N10 C10 164.2(8) 28_566 74_565 ?
C10 N10 C10 91.08(11) 57_455 10_656 ?
C10 N10 C10 72.6(6) 77_455 10_656 ?
C10 N10 C10 91.08(11) 83_466 10_656 ?
C10 N10 C10 46.9(7) 51_556 10_656 ?
C10 N10 C10 119.38(7) 7_665 10_656 ?
C10 N10 C10 164.2(8) 36_665 10_656 ?
C10 N10 C10 72.6(6) 28_566 10_656 ?
C10 N10 C10 119.38(7) 74_565 10_656 ?
C10 N10 C10 119.38(6) 57_455 54_466 ?
C10 N10 C10 91.08(11) 77_455 54_466 ?
C10 N10 C10 46.9(7) 83_466 54_466 ?
C10 N10 C10 119.38(6) 51_556 54_466 ?
C10 N10 C10 91.08(11) 7_665 54_466 ?
C10 N10 C10 72.6(6) 36_665 54_466 ?
C10 N10 C10 46.9(7) 28_566 54_466 ?
C10 N10 C10 119.38(6) 74_565 54_466 ?
C10 N10 C10 119.38(6) 10_656 54_466 ?
C10 N10 C10 72.6(6) 57_455 32_656 ?
C10 N10 C10 91.08(11) 77_455 32_656 ?
C10 N10 C10 119.38(6) 83_466 32_656 ?
C10 N10 C10 46.9(7) 51_556 32_656 ?
C10 N10 C10 91.08(11) 7_665 32_656 ?
C10 N10 C10 119.38(6) 36_665 32_656 ?
C10 N10 C10 119.38(6) 28_566 32_656 ?
C10 N10 C10 72.6(6) 74_565 32_656 ?
C10 N10 C10 46.9(7) 10_656 32_656 ?
C10 N10 C10 164.2(8) 54_466 32_656 ?
C10 N10 C10 46.9(7) 57_455 . ?
C10 N10 C10 46.9(7) 77_455 . ?
C10 N10 C10 119.38(6) 83_466 . ?
C10 N10 C10 164.2(8) 51_556 . ?
C10 N10 C10 119.38(6) 7_665 . ?
C10 N10 C10 72.6(6) 36_665 . ?
C10 N10 C10 91.08(12) 28_566 . ?
C10 N10 C10 91.08(11) 74_565 . ?
C10 N10 C10 119.38(6) 10_656 . ?
C10 N10 C10 72.6(6) 54_466 . ?
C10 N10 C10 119.38(6) 32_656 . ?
C10 N10 H10 85.6 57_455 . ?
C10 N10 H10 132.1 77_455 . ?
C10 N10 H10 108.5 83_466 . ?
C10 N10 H10 74.3 51_556 . ?
C10 N10 H10 37.3 7_665 . ?
C10 N10 H10 56.0 36_665 . ?
C10 N10 H10 155.0 28_566 . ?
C10 N10 H10 17.5 74_565 . ?
C10 N10 H10 108.6 10_656 . ?
C10 N10 H10 123.6 54_466 . ?
C10 N10 H10 64.6 32_656 . ?
C10 N10 H10 108.5 . . ?
C10 C10 C10 60.000(2) 57_455 77_455 ?
C10 C10 N10 66.5(3) 57_455 . ?
C10 C10 N10 66.5(3) 77_455 . ?
C10 C10 C10 89.998(15) 57_455 36_665 ?
C10 C10 C10 119.997(13) 77_455 36_665 ?
N10 C10 C10 53.7(3) . 36_665 ?
C10 C10 C10 119.997(10) 57_455 54_466 ?
C10 C10 C10 89.998(5) 77_455 54_466 ?
N10 C10 C10 53.7(3) . 54_466 ?
C10 C10 C10 59.998(2) 36_665 54_466 ?
C10 C10 C10 56.1(6) 57_455 74_565 ?
C10 C10 C10 97.8(4) 77_455 74_565 ?
N10 C10 C10 44.46(6) . 74_565 ?
C10 C10 C10 33.9(6) 36_665 74_565 ?
C10 C10 C10 82.2(4) 54_466 74_565 ?
C10 C10 C10 97.8(4) 57_455 28_566 ?
C10 C10 C10 56.1(6) 77_455 28_566 ?
N10 C10 C10 44.46(6) . 28_566 ?
C10 C10 C10 82.2(4) 36_665 28_566 ?
C10 C10 C10 33.9(6) 54_466 28_566 ?
C10 C10 C10 87.9(2) 74_565 28_566 ?
C10 C10 H10C 124.3 57_455 . ?
C10 C10 H10C 173.2 77_455 . ?
N10 C10 H10C 109.5 . . ?
C10 C10 H10C 56.8 36_665 . ?
C10 C10 H10C 83.2 54_466 . ?
C10 C10 H10C 82.0 74_565 . ?
C10 C10 H10C 117.1 28_566 . ?
C10 C10 H10D 42.8 57_455 . ?
C10 C10 H10D 77.2 77_455 . ?
N10 C10 H10D 109.4 . . ?
C10 C10 H10D 116.2 36_665 . ?
C10 C10 H10D 162.4 54_466 . ?
C10 C10 H10D 87.6 74_565 . ?
C10 C10 H10D 131.8 28_566 . ?
H10C C10 H10D 109.6 . . ?
C10 C10 H10E 124.5 57_455 . ?
C10 C10 H10E 67.9 77_455 . ?
N10 C10 H10E 109.4 . . ?
C10 C10 H10E 134.3 36_665 . ?
C10 C10 H10E 75.9 54_466 . ?
C10 C10 H10E 153.5 74_565 . ?
C10 C10 H10E 65.7 28_566 . ?
H10C C10 H10E 109.5 . . ?
H10D C10 H10E 109.5 . . ?

loop_
_geom_bond_atom_site_label_1
_geom_bond_atom_site_label_2
_geom_bond_distance
_geom_bond_site_symmetry_2
_geom_bond_publ_flag
Co1 C1 1.897(6) 105_666 ?
Co1 C1 1.897(6) 9 ?
Co1 C1 1.897(6) 97_666 ?
Co1 C1 1.897(6) 5 ?
Co1 C1 1.897(6) 101_666 ?
Co1 C1 1.897(6) . ?
K1 N1 3.004(5) . ?
K1 N1 3.004(5) 129_666 ?
K1 N1 3.004(5) 97_667 ?
K1 N1 3.004(5) 53_455 ?
K1 N1 3.004(5) 149_666 ?
K1 N1 3.004(5) 33_545 ?
N1 C1 1.139(6) . ?
N10 C10 1.360(15) 57_455 ?
N10 C10 1.360(15) 77_455 ?
N10 C10 1.360(15) 83_466 ?
N10 C10 1.360(15) 51_556 ?
N10 C10 1.360(15) 7_665 ?
N10 C10 1.360(15) 36_665 ?
N10 C10 1.360(15) 28_566 ?
N10 C10 1.360(15) 74_565 ?
N10 C10 1.360(15) 10_656 ?
N10 C10 1.360(15) 54_466 ?
N10 C10 1.360(15) 32_656 ?
N10 C10 1.360(15) . ?
N10 H10 0.8878 . ?
C10 C10 1.08(2) 57_455 ?
C10 C10 1.08(2) 77_455 ?
C10 C10 1.611(19) 36_665 ?
C10 C10 1.611(19) 54_466 ?
C10 C10 1.94(2) 74_565 ?
C10 C10 1.94(2) 28_566 ?
C10 H10C 0.9460 . ?
C10 H10D 0.9462 . ?
C10 H10E 0.9475 . ?

loop_
_geom_hbond_atom_site_label_D
_geom_hbond_atom_site_label_H
_geom_hbond_atom_site_label_A
_geom_hbond_distance_DH
_geom_hbond_distance_HA
_geom_hbond_distance_DA
_geom_hbond_angle_DHA
_geom_hbond_site_symmetry_A
C10 H10D N1 0.95 2.69 3.631(8) 173.1 101_666

loop_
_geom_torsion_atom_site_label_1
_geom_torsion_atom_site_label_2
_geom_torsion_atom_site_label_3
_geom_torsion_atom_site_label_4
_geom_torsion
_geom_torsion_site_symmetry_1
_geom_torsion_site_symmetry_2
_geom_torsion_site_symmetry_3
_geom_torsion_site_symmetry_4
_geom_torsion_publ_flag
C10 N10 C10 C10 -66.06(19) 77_455 . . 57_455 ?
C10 N10 C10 C10 -170.2(5) 83_466 . . 57_455 ?
C10 N10 C10 C10 -33.03(9) 51_556 . . 57_455 ?
C10 N10 C10 C10 104.1(3) 7_665 . . 57_455 ?
C10 N10 C10 C10 108.61(9) 36_665 . . 57_455 ?
C10 N10 C10 C10 -130.8(3) 28_566 . . 57_455 ?
C10 N10 C10 C10 64.8(5) 74_565 . . 57_455 ?
C10 N10 C10 C10 -60.2(5) 10_656 . . 57_455 ?
C10 N10 C10 C10 -174.7(3) 54_466 . . 57_455 ?
C10 N10 C10 C10 -5.8(3) 32_656 . . 57_455 ?
C10 N10 C10 C10 66.06(19) 57_455 . . 77_455 ?
C10 N10 C10 C10 -104.1(3) 83_466 . . 77_455 ?
C10 N10 C10 C10 33.03(9) 51_556 . . 77_455 ?
C10 N10 C10 C10 170.2(5) 7_665 . . 77_455 ?
C10 N10 C10 C10 174.7(3) 36_665 . . 77_455 ?
C10 N10 C10 C10 -64.8(5) 28_566 . . 77_455 ?
C10 N10 C10 C10 130.8(3) 74_565 . . 77_455 ?
C10 N10 C10 C10 5.8(3) 10_656 . . 77_455 ?
C10 N10 C10 C10 -108.61(9) 54_466 . . 77_455 ?
C10 N10 C10 C10 60.2(5) 32_656 . . 77_455 ?
C10 N10 C10 C10 -108.61(9) 57_455 . . 36_665 ?
C10 N10 C10 C10 -174.7(3) 77_455 . . 36_665 ?
C10 N10 C10 C10 81.2(6) 83_466 . . 36_665 ?
C10 N10 C10 C10 -141.64(18) 51_556 . . 36_665 ?
C10 N10 C10 C10 -4.46(18) 7_665 . . 36_665 ?
C10 N10 C10 C10 120.5(2) 28_566 . . 36_665 ?
C10 N10 C10 C10 -43.8(6) 74_565 . . 36_665 ?
C10 N10 C10 C10 -168.8(6) 10_656 . . 36_665 ?
C10 N10 C10 C10 76.7(4) 54_466 . . 36_665 ?
C10 N10 C10 C10 -114.4(2) 32_656 . . 36_665 ?
C10 N10 C10 C10 174.7(3) 57_455 . . 54_466 ?
C10 N10 C10 C10 108.61(9) 77_455 . . 54_466 ?
C10 N10 C10 C10 4.47(18) 83_466 . . 54_466 ?
C10 N10 C10 C10 141.64(18) 51_556 . . 54_466 ?
C10 N10 C10 C10 -81.2(6) 7_665 . . 54_466 ?
C10 N10 C10 C10 -76.7(4) 36_665 . . 54_466 ?
C10 N10 C10 C10 43.8(6) 28_566 . . 54_466 ?
C10 N10 C10 C10 -120.5(2) 74_565 . . 54_466 ?
C10 N10 C10 C10 114.4(2) 10_656 . . 54_466 ?
C10 N10 C10 C10 168.8(6) 32_656 . . 54_466 ?
C10 N10 C10 C10 -64.8(5) 57_455 . . 74_565 ?
C10 N10 C10 C10 -130.8(3) 77_455 . . 74_565 ?
C10 N10 C10 C10 125.01(3) 83_466 . . 74_565 ?
C10 N10 C10 C10 -97.8(4) 51_556 . . 74_565 ?
C10 N10 C10 C10 39.4(8) 7_665 . . 74_565 ?
C10 N10 C10 C10 43.8(6) 36_665 . . 74_565 ?
C10 N10 C10 C10 164.4(8) 28_566 . . 74_565 ?
C10 N10 C10 C10 -125.01(3) 10_656 . . 74_565 ?
C10 N10 C10 C10 120.5(2) 54_466 . . 74_565 ?
C10 N10 C10 C10 -70.6(8) 32_656 . . 74_565 ?
C10 N10 C10 C10 130.8(3) 57_455 . . 28_566 ?
C10 N10 C10 C10 64.8(5) 77_455 . . 28_566 ?
C10 N10 C10 C10 -39.4(8) 83_466 . . 28_566 ?
C10 N10 C10 C10 97.8(4) 51_556 . . 28_566 ?
C10 N10 C10 C10 -125.01(3) 7_665 . . 28_566 ?
C10 N10 C10 C10 -120.5(2) 36_665 . . 28_566 ?
C10 N10 C10 C10 -164.4(8) 74_565 . . 28_566 ?
C10 N10 C10 C10 70.6(8) 10_656 . . 28_566 ?
C10 N10 C10 C10 -43.8(6) 54_466 . . 28_566 ?
C10 N10 C10 C10 125.01(3) 32_656 . . 28_566 ?
